data_4089405
loop_
_publ_author_name
'Wu, Siquan'
'Li, Xiaoyan'
'Xiong, Zichang'
'Xu, Wengang'
'Lu, Yunqiang'
'Sun, Hongjian'

_publ_section_title
;
 Synthesis and Reactivity of Silyl Iron, Cobalt, and Nickel Complexes
 Bearing a [PSiP]-Pincer Ligand via Si--H Bond Activation
;
_journal_issue 11
_journal_name_full Organometallics
_journal_page_first 3227
_journal_paper_doi 10.1021/om400047j
_journal_volume 32
_journal_year 2013
_chemical_formula_moiety 'C48 H57 Cl Co O2 P3 Si'
_chemical_formula_sum 'C48 H57 Cl Co O2 P3 Si'
_chemical_formula_weight 881.32
_space_group_IT_number 62
_space_group_name_Hall '-P 2ac 2n'
_space_group_name_H-M_alt 'P n m a'
_symmetry_cell_setting orthorhombic
_symmetry_space_group_name_H-M 'P n m a'
_atom_sites_solution_hydrogens geom
_atom_sites_solution_primary direct
_atom_sites_solution_secondary difmap
_audit_creation_method SHELXL-97
_cell_angle_alpha 90.00
_cell_angle_beta 90.00
_cell_angle_gamma 90.00
_cell_formula_units_Z 4
_cell_length_a 28.416(6)
_cell_length_b 15.560(3)
_cell_length_c 10.537(2)
_cell_measurement_temperature 293(2)
_cell_volume 4659.0(16)
_computing_cell_refinement 'Bruker XSCANS'
_computing_data_collection 'Bruker XSCANS'
_computing_data_reduction 'Bruker SHELXTL'
_computing_molecular_graphics 'Bruker SHELXTL'
_computing_publication_material 'Bruker SHELXTL'
_computing_structure_refinement 'SHELXL-97 (Sheldrick, 1997)'
_computing_structure_solution 'SHELXS-97 (Sheldrick, 1990)'
_diffrn_ambient_temperature 293(2)
_diffrn_measured_fraction_theta_full 0.996
_diffrn_measured_fraction_theta_max 0.996
_diffrn_measurement_device_type 'Bruker P4'
_diffrn_measurement_method '\w scans'
_diffrn_radiation_monochromator graphite
_diffrn_radiation_source 'fine-focus sealed tube'
_diffrn_radiation_type MoK\a
_diffrn_radiation_wavelength 0.71073
_diffrn_reflns_av_R_equivalents 0.1033
_diffrn_reflns_av_sigmaI/netI 0.0800
_diffrn_reflns_limit_h_max 33
_diffrn_reflns_limit_h_min -33
_diffrn_reflns_limit_k_max 18
_diffrn_reflns_limit_k_min -18
_diffrn_reflns_limit_l_max 12
_diffrn_reflns_limit_l_min -6
_diffrn_reflns_number 20963
_diffrn_reflns_theta_full 25.00
_diffrn_reflns_theta_max 25.00
_diffrn_reflns_theta_min 2.06
_exptl_absorpt_coefficient_mu 0.591
_exptl_absorpt_correction_type none
_exptl_crystal_colour yellow
_exptl_crystal_density_diffrn 1.256
_exptl_crystal_density_method 'not measured'
_exptl_crystal_description block
_exptl_crystal_F_000 1856
_exptl_crystal_size_max 0.25
_exptl_crystal_size_mid 0.23
_exptl_crystal_size_min 0.19
_refine_diff_density_max 1.248
_refine_diff_density_min -0.382
_refine_diff_density_rms 0.088
_refine_ls_extinction_method none
_refine_ls_goodness_of_fit_ref 1.038
_refine_ls_hydrogen_treatment none
_refine_ls_matrix_type full
_refine_ls_number_parameters 271
_refine_ls_number_reflns 4252
_refine_ls_number_restraints 1
_refine_ls_restrained_S_all 1.038
_refine_ls_R_factor_all 0.1338
_refine_ls_R_factor_gt 0.0762
_refine_ls_shift/su_max 0.041
_refine_ls_shift/su_mean 0.001
_refine_ls_structure_factor_coef Fsqd
_refine_ls_weighting_details 'calc w=1/[\s^2^(Fo^2^)+(0.1334P)^2^+1.5885P] where P=(Fo^2^+2Fc^2^)/3'
_refine_ls_weighting_scheme calc
_refine_ls_wR_factor_gt 0.2005
_refine_ls_wR_factor_ref 0.2432
_reflns_number_gt 2457
_reflns_number_total 4252
_reflns_threshold_expression >2sigma(I)
_cod_data_source_file om400047j_si_002.cif
_cod_data_source_block complex13
_cod_depositor_comments
;
The following automatic conversions were performed:

data item '_symmetry_cell_setting' value 'Orthorhombic' was changed
to 'orthorhombic' in accordance with the
/home/saulius/struct/COD-crude-data/automatic-downloads/DataCite-retrospective/ACS/depositions/lib/dictionaries/cif_core.dic
dictionary named 'cif_core.dic' version 2.4.2 last updated on
2011-04-26.

Automatic conversion script
Id: cif_fix_values 6909 2019-04-08 15:41:33Z antanas 
;
_cod_original_cell_volume 4658.9(16)
_cod_original_sg_symbol_H-M 'Pnma '
_cod_database_code 4089405

loop_
_symmetry_equiv_pos_as_xyz
'x, y, z'
'-x+1/2, -y, z+1/2'
'-x, y+1/2, -z'
'x+1/2, -y+1/2, -z+1/2'
'-x, -y, -z'
'x-1/2, y, -z-1/2'
'x, -y-1/2, z'
'-x-1/2, y-1/2, z-1/2'

loop_
_atom_site_label
_atom_site_type_symbol
_atom_site_fract_x
_atom_site_fract_y
_atom_site_fract_z
_atom_site_U_iso_or_equiv
_atom_site_adp_type
_atom_site_occupancy
_atom_site_symmetry_multiplicity
_atom_site_calc_flag
_atom_site_refinement_flags
C1 C 0.68642(15) 0.9691(3) 0.4507(4) 0.0560(11) Uani 1 1 d .
C2 C 0.67984(18) 1.0297(3) 0.3559(4) 0.0704(14) Uani 1 1 d .
H2 H 0.6518 1.0306 0.3104 0.084 Uiso 1 1 calc R
C3 C 0.7157(2) 1.0903(3) 0.3280(5) 0.0904(18) Uani 1 1 d .
H3 H 0.7112 1.1316 0.2654 0.108 Uiso 1 1 calc R
C4 C 0.7569(2) 1.0871(3) 0.3946(5) 0.0878(17) Uani 1 1 d .
H4 H 0.7805 1.1265 0.3759 0.105 Uiso 1 1 calc R
C5 C 0.76441(18) 1.0283(3) 0.4870(5) 0.0799(16) Uani 1 1 d .
H5 H 0.7929 1.0274 0.5305 0.096 Uiso 1 1 calc R
C6 C 0.72935(16) 0.9691(3) 0.5169(4) 0.0672(14) Uani 1 1 d .
H6 H 0.7344 0.9292 0.5812 0.081 Uiso 1 1 calc R
C7 C 0.62585(16) 0.9171(3) 0.6511(4) 0.0615(13) Uani 1 1 d .
C8 C 0.63984(17) 0.9921(4) 0.7099(5) 0.0862(16) Uani 1 1 d .
H8 H 0.6598 1.0295 0.6670 0.103 Uiso 1 1 calc R
C9 C 0.62532(19) 1.0128(4) 0.8286(5) 0.107(2) Uani 1 1 d .
H9 H 0.6353 1.0640 0.8653 0.128 Uiso 1 1 calc R
C10 C 0.5971(2) 0.9609(4) 0.8931(5) 0.1003(19) Uani 1 1 d .
H10 H 0.5882 0.9749 0.9754 0.120 Uiso 1 1 calc R
C11 C 0.5810(3) 0.8869(4) 0.8386(6) 0.128(2) Uani 1 1 d .
H11 H 0.5607 0.8511 0.8831 0.154 Uiso 1 1 calc R
C12 C 0.5951(2) 0.8654(3) 0.7182(6) 0.117(2) Uani 1 1 d .
H12 H 0.5837 0.8154 0.6811 0.141 Uiso 1 1 calc R
C13 C 0.59234(14) 0.9101(3) 0.3936(4) 0.0589(12) Uani 1 1 d .
C14 C 0.58087(16) 0.8501(3) 0.2996(4) 0.0680(13) Uani 1 1 d .
C15 C 0.54358(17) 0.8676(4) 0.2205(5) 0.0872(17) Uani 1 1 d .
H15 H 0.5362 0.8298 0.1551 0.105 Uiso 1 1 calc R
C16 C 0.51640(18) 0.9431(4) 0.2384(5) 0.105(2) Uani 1 1 d .
H16 H 0.4906 0.9538 0.1863 0.126 Uiso 1 1 calc R
C17 C 0.5283(2) 1.0020(3) 0.3346(5) 0.0977(19) Uani 1 1 d .
H17 H 0.5113 1.0525 0.3450 0.117 Uiso 1 1 calc R
C18 C 0.56532(16) 0.9835(3) 0.4119(5) 0.0779(15) Uani 1 1 d .
H18 H 0.5726 1.0206 0.4782 0.093 Uiso 1 1 calc R
C19 C 0.74483(18) 0.8398(3) 0.2490(5) 0.0791(15) Uani 1 1 d .
H19A H 0.7695 0.8238 0.1915 0.119 Uiso 1 1 d R
H19B H 0.7170 0.8539 0.2018 0.119 Uiso 1 1 d R
H19C H 0.7546 0.8889 0.2976 0.119 Uiso 1 1 d R
C20 C 0.7870(2) 0.7500 0.4464(7) 0.089(3) Uani 1 2 d S
H20A H 0.8118 0.7268 0.3947 0.133 Uiso 0.50 1 d PR
H20B H 0.7948 0.8078 0.4704 0.133 Uiso 0.50 1 d PR
H20C H 0.7834 0.7154 0.5212 0.133 Uiso 0.50 1 d PR
C21 C 0.6405(3) 0.7500 0.1192(6) 0.102(3) Uani 1 2 d S
H21A H 0.6613 0.7973 0.1030 0.153 Uiso 0.50 1 d PR
H21B H 0.6562 0.6970 0.0992 0.153 Uiso 0.50 1 d PR
H21C H 0.6129 0.7500 0.0674 0.153 Uiso 1 2 d SR
C22 C 0.4053(3) 0.8042(6) 0.8866(10) 0.210(5) Uani 1 1 d .
H10A H 0.4008 0.8277 0.8023 0.252 Uiso 1 1 calc R
H10B H 0.3819 0.8277 0.9440 0.252 Uiso 1 1 calc R
C23 C 0.4518(4) 0.8166(6) 0.9317(14) 0.276(7) Uani 1 1 d .
H10C H 0.4689 0.8470 0.8660 0.331 Uiso 1 1 calc R
H10D H 0.4499 0.8549 1.0041 0.331 Uiso 1 1 calc R
C25 C 0.5728(10) 0.2500 0.4570(17) 0.465(19) Uani 1 2 d S
H25A H 0.5683 0.3003 0.4040 0.558 Uiso 0.50 1 calc PR
H25B H 0.5683 0.1997 0.4040 0.558 Uiso 0.50 1 calc PR
C26 C 0.6246(8) 0.2500 0.506(2) 0.353(13) Uani 1 2 d S
H26A H 0.6412 0.1993 0.4756 0.424 Uiso 0.50 1 calc PR
H26B H 0.6412 0.3007 0.4756 0.424 Uiso 0.50 1 calc PR
C27 C 0.6218(5) 0.2500 0.6469(19) 0.369(18) Uani 1 2 d S
H27A H 0.6358 0.1990 0.6840 0.442 Uiso 0.50 1 calc PR
H27B H 0.6358 0.3010 0.6840 0.442 Uiso 0.50 1 calc PR
C28 C 0.5793(7) 0.2500 0.6547(19) 0.272(9) Uiso 1 2 d S
H28A H 0.5716 0.2998 0.7061 0.327 Uiso 0.50 1 calc PR
H28B H 0.5716 0.2002 0.7061 0.327 Uiso 0.50 1 calc PR
Cl1 Cl 0.70384(4) 0.7500 0.66825(11) 0.0391(3) Uani 1 2 d S
Co1 Co 0.66421(3) 0.7500 0.46609(7) 0.0488(2) Uani 1 2 d SD
H100 H 0.6151(6) 0.7500 0.522(4) 0.080(19) Uiso 1 2 d SD
O1 O 0.4779(3) 0.7500 0.9662(9) 0.171(4) Uani 1 2 d S
O2 O 0.5416(6) 0.2500 0.5423(17) 0.393(12) Uani 1 2 d S
P1 P 0.64417(4) 0.88483(7) 0.48924(10) 0.0523(3) Uani 1 1 d .
P3 P 0.73254(6) 0.7500 0.35659(16) 0.0614(5) Uani 1 2 d S
Si1 Si 0.61934(6) 0.7500 0.28993(17) 0.0631(5) Uani 1 2 d S

loop_
_atom_site_aniso_label
_atom_site_aniso_U_11
_atom_site_aniso_U_22
_atom_site_aniso_U_33
_atom_site_aniso_U_23
_atom_site_aniso_U_13
_atom_site_aniso_U_12
C1 0.067(2) 0.041(2) 0.059(2) 0.0032(19) 0.007(2) 0.000(2)
C2 0.088(3) 0.055(2) 0.068(3) 0.006(2) 0.013(3) 0.010(2)
C3 0.116(4) 0.067(3) 0.088(4) 0.020(3) 0.025(3) 0.005(3)
C4 0.111(4) 0.065(3) 0.087(3) -0.001(3) 0.036(3) -0.021(3)
C5 0.085(3) 0.081(3) 0.073(3) -0.015(3) 0.017(3) -0.026(3)
C6 0.076(3) 0.065(3) 0.060(3) -0.002(2) 0.002(2) -0.010(2)
C7 0.078(3) 0.052(2) 0.054(2) 0.002(2) 0.005(2) 0.018(2)
C8 0.076(3) 0.106(4) 0.077(3) -0.037(3) 0.012(3) -0.007(3)
C9 0.088(4) 0.147(5) 0.086(4) -0.051(4) 0.015(3) -0.008(4)
C10 0.121(4) 0.127(4) 0.053(3) -0.003(3) 0.007(3) 0.060(4)
C11 0.184(6) 0.088(4) 0.112(4) 0.031(3) 0.076(4) 0.026(4)
C12 0.191(6) 0.064(3) 0.097(4) -0.001(3) 0.072(4) -0.008(4)
C13 0.058(2) 0.060(2) 0.058(2) 0.014(2) -0.001(2) 0.013(2)
C14 0.063(3) 0.075(3) 0.065(3) 0.017(2) -0.008(2) 0.000(2)
C15 0.081(3) 0.098(4) 0.083(3) 0.012(3) -0.030(3) 0.003(3)
C16 0.074(3) 0.128(5) 0.113(4) 0.038(4) -0.027(3) 0.020(3)
C17 0.095(4) 0.091(4) 0.107(4) 0.028(3) 0.004(3) 0.034(3)
C18 0.075(3) 0.082(3) 0.076(3) 0.011(3) -0.004(3) 0.017(3)
C19 0.099(3) 0.061(3) 0.078(3) 0.005(3) 0.026(3) -0.002(3)
C20 0.054(4) 0.112(6) 0.101(6) 0.000 0.008(4) 0.000
C21 0.099(6) 0.165(8) 0.041(4) 0.000 -0.007(4) 0.000
C22 0.195(8) 0.227(11) 0.209(9) 0.026(8) -0.047(8) -0.022(7)
C23 0.209(9) 0.136(8) 0.48(2) 0.060(10) -0.140(12) 0.003(7)
C25 0.64(3) 0.54(5) 0.210(14) 0.000 0.284(18) 0.000
C26 0.40(2) 0.20(2) 0.46(3) 0.000 0.26(2) 0.000
C27 0.134(13) 0.74(5) 0.23(2) 0.000 -0.001(14) 0.000
Cl1 0.0470(6) 0.0301(6) 0.0403(6) 0.000 -0.0159(6) 0.000
Co1 0.0560(4) 0.0452(4) 0.0453(4) 0.000 -0.0035(4) 0.000
O1 0.156(7) 0.165(7) 0.191(8) 0.000 -0.020(6) 0.000
O2 0.284(15) 0.61(3) 0.282(17) 0.000 0.075(14) 0.000
P1 0.0583(6) 0.0471(6) 0.0516(6) 0.0045(5) 0.0007(5) 0.0047(5)
P3 0.0646(10) 0.0604(10) 0.0591(10) 0.000 0.0063(8) 0.000
Si1 0.0645(10) 0.0723(11) 0.0525(10) 0.000 -0.0080(9) 0.000

loop_
_atom_type_symbol
_atom_type_description
_atom_type_scat_dispersion_real
_atom_type_scat_dispersion_imag
_atom_type_scat_source
C C 0.0033 0.0016 'International Tables Vol C Tables 4.2.6.8 and 6.1.1.4'
H H 0.0000 0.0000 'International Tables Vol C Tables 4.2.6.8 and 6.1.1.4'
Si Si 0.0817 0.0704 'International Tables Vol C Tables 4.2.6.8 and 6.1.1.4'
P P 0.1023 0.0942 'International Tables Vol C Tables 4.2.6.8 and 6.1.1.4'
Cl Cl 0.1484 0.1585 'International Tables Vol C Tables 4.2.6.8 and 6.1.1.4'
Co Co 0.3494 0.9721 'International Tables Vol C Tables 4.2.6.8 and 6.1.1.4'
O O 0.0106 0.0060 'International Tables Vol C Tables 4.2.6.8 and 6.1.1.4'

loop_
_geom_angle_atom_site_label_1
_geom_angle_atom_site_label_2
_geom_angle_atom_site_label_3
_geom_angle
_geom_angle_site_symmetry_1
_geom_angle_site_symmetry_3
C2 C1 C6 118.3(4) . .
C2 C1 P1 124.1(3) . .
C6 C1 P1 117.5(3) . .
C1 C2 C3 120.3(5) . .
C1 C2 H2 119.8 . .
C3 C2 H2 119.8 . .
C4 C3 C2 119.0(5) . .
C4 C3 H3 120.5 . .
C2 C3 H3 120.5 . .
C5 C4 C3 122.0(5) . .
C5 C4 H4 119.0 . .
C3 C4 H4 119.0 . .
C4 C5 C6 119.8(5) . .
C4 C5 H5 120.1 . .
C6 C5 H5 120.1 . .
C5 C6 C1 120.6(4) . .
C5 C6 H6 119.7 . .
C1 C6 H6 119.7 . .
C8 C7 C12 116.4(4) . .
C8 C7 P1 124.2(4) . .
C12 C7 P1 119.4(4) . .
C9 C8 C7 121.8(5) . .
C9 C8 H8 119.1 . .
C7 C8 H8 119.1 . .
C10 C9 C8 120.8(6) . .
C10 C9 H9 119.6 . .
C8 C9 H9 119.6 . .
C9 C10 C11 120.0(5) . .
C9 C10 H10 120.0 . .
C11 C10 H10 120.0 . .
C10 C11 C12 119.8(6) . .
C10 C11 H11 120.1 . .
C12 C11 H11 120.1 . .
C11 C12 C7 121.0(5) . .
C11 C12 H12 119.5 . .
C7 C12 H12 119.5 . .
C18 C13 C14 121.2(4) . .
C18 C13 P1 123.0(4) . .
C14 C13 P1 115.8(3) . .
C15 C14 C13 118.5(4) . .
C15 C14 Si1 124.8(4) . .
C13 C14 Si1 116.7(3) . .
C14 C15 C16 120.2(5) . .
C14 C15 H15 119.9 . .
C16 C15 H15 119.9 . .
C17 C16 C15 120.3(5) . .
C17 C16 H16 119.9 . .
C15 C16 H16 119.9 . .
C18 C17 C16 118.7(5) . .
C18 C17 H17 120.7 . .
C16 C17 H17 120.7 . .
C17 C18 C13 121.1(5) . .
C17 C18 H18 119.4 . .
C13 C18 H18 119.4 . .
P3 C19 H19A 109.3 . .
P3 C19 H19B 109.7 . .
H19A C19 H19B 109.5 . .
P3 C19 H19C 109.3 . .
H19A C19 H19C 109.5 . .
H19B C19 H19C 109.5 . .
P3 C20 H20A 109.2 . .
P3 C20 H20B 109.5 . .
H20A C20 H20B 109.5 . .
P3 C20 H20C 109.7 . .
H20A C20 H20C 109.5 . .
H20B C20 H20C 109.5 . .
Si1 C21 H21A 111.3 . .
Si1 C21 H21B 110.8 . .
H21A C21 H21B 109.5 . .
Si1 C21 H21C 106.3 . .
H21A C21 H21C 113.9 . .
H21B C21 H21C 104.8 . .
C23 C22 C22 97.8(5) . 7_575
C23 C22 H10A 112.2 . .
C22 C22 H10A 112.2 7_575 .
C23 C22 H10B 112.2 . .
C22 C22 H10B 112.2 7_575 .
H10A C22 H10B 109.8 . .
O1 C23 C22 120.4(9) . .
O1 C23 H10C 107.2 . .
C22 C23 H10C 107.2 . .
O1 C23 H10D 107.2 . .
C22 C23 H10D 107.2 . .
H10C C23 H10D 106.8 . .
O2 C25 C26 115.5(19) . .
O2 C25 H25A 108.4 . .
C26 C25 H25A 108.4 . .
O2 C25 H25B 108.4 . .
C26 C25 H25B 108.4 . .
H25A C25 H25B 107.5 . .
C27 C26 C25 106.1(16) . .
C27 C26 H26A 110.5 . .
C25 C26 H26A 110.5 . .
C27 C26 H26B 110.5 . .
C25 C26 H26B 110.5 . .
H26A C26 H26B 108.7 . .
C28 C27 C26 97.0(19) . .
C28 C27 H27A 112.4 . .
C26 C27 H27A 112.4 . .
C28 C27 H27B 112.4 . .
C26 C27 H27B 112.4 . .
H27A C27 H27B 109.9 . .
C27 C28 O2 128(2) . .
C27 C28 H28A 105.2 . .
O2 C28 H28A 105.2 . .
C27 C28 H28B 105.2 . .
O2 C28 H28B 105.2 . .
H28A C28 H28B 106.0 . .
H100 Co1 P1 73.55(4) . 7_575
H100 Co1 P1 73.55(4) . .
P1 Co1 P1 147.09(7) 7_575 .
H100 Co1 Si1 78.4(15) . .
P1 Co1 Si1 86.82(4) 7_575 .
P1 Co1 Si1 86.82(4) . .
H100 Co1 P3 172.2(15) . .
P1 Co1 P3 106.31(4) 7_575 .
P1 Co1 P3 106.31(4) . .
Si1 Co1 P3 93.76(7) . .
H100 Co1 Cl1 95.0(15) . .
P1 Co1 Cl1 91.33(4) 7_575 .
P1 Co1 Cl1 91.33(4) . .
Si1 Co1 Cl1 173.38(7) . .
P3 Co1 Cl1 92.85(6) . .
H100 Co1 H100 0.0(5) . .
P1 Co1 H100 73.55(4) 7_575 .
P1 Co1 H100 73.55(4) . .
Si1 Co1 H100 78.4(15) . .
P3 Co1 H100 172.2(15) . .
Cl1 Co1 H100 95.0(15) . .
C23 O1 C23 102.9(11) 7_575 .
C25 O2 C28 93.3(17) . .
C1 P1 C13 104.67(19) . .
C1 P1 C7 101.25(19) . .
C13 P1 C7 102.9(2) . .
C1 P1 Co1 119.55(14) . .
C13 P1 Co1 110.77(14) . .
C7 P1 Co1 115.83(13) . .
C20 P3 C19 99.2(2) . 7_575
C20 P3 C19 99.2(2) . .
C19 P3 C19 99.4(3) 7_575 .
C20 P3 Co1 117.8(3) . .
C19 P3 Co1 118.66(17) 7_575 .
C19 P3 Co1 118.66(17) . .
C21 Si1 C14 103.4(2) . 7_575
C21 Si1 C14 103.4(2) . .
C14 Si1 C14 109.7(3) 7_575 .
C21 Si1 Co1 127.0(3) . .
C14 Si1 Co1 106.31(15) 7_575 .
C14 Si1 Co1 106.31(15) . .

loop_
_geom_bond_atom_site_label_1
_geom_bond_atom_site_label_2
_geom_bond_distance
_geom_bond_site_symmetry_2
C1 C2 1.386(6) .
C1 C6 1.405(6) .
C1 P1 1.823(4) .
C2 C3 1.419(7) .
C2 H2 0.9300 .
C3 C4 1.365(8) .
C3 H3 0.9300 .
C4 C5 1.354(7) .
C4 H4 0.9300 .
C5 C6 1.393(6) .
C5 H5 0.9300 .
C6 H6 0.9300 .
C7 C8 1.380(6) .
C7 C12 1.382(7) .
C7 P1 1.853(4) .
C8 C9 1.355(7) .
C8 H8 0.9300 .
C9 C10 1.326(8) .
C9 H9 0.9300 .
C10 C11 1.364(8) .
C10 H10 0.9300 .
C11 C12 1.372(8) .
C11 H11 0.9300 .
C12 H12 0.9300 .
C13 C18 1.390(6) .
C13 C14 1.400(6) .
C13 P1 1.827(4) .
C14 C15 1.375(6) .
C14 Si1 1.906(5) .
C15 C16 1.419(7) .
C15 H15 0.9300 .
C16 C17 1.407(8) .
C16 H16 0.9300 .
C17 C18 1.361(7) .
C17 H17 0.9300 .
C18 H18 0.9300 .
C19 P3 1.833(5) .
C19 H19A 0.9600 .
C19 H19B 0.9600 .
C19 H19C 0.9601 .
C20 P3 1.814(7) .
C20 H20A 0.9598 .
C20 H20B 0.9600 .
C20 H20C 0.9599 .
C21 Si1 1.897(7) .
C21 H21A 0.9600 .
C21 H21B 0.9600 .
C21 H21C 0.9561 .
C22 C23 1.417(12) .
C22 C22 1.686(17) 7_575
C22 H10A 0.9700 .
C22 H10B 0.9700 .
C23 O1 1.325(10) .
C23 H10C 0.9700 .
C23 H10D 0.9700 .
C25 O2 1.26(2) .
C25 C26 1.56(3) .
C25 H25A 0.9700 .
C25 H25B 0.9700 .
C26 C27 1.49(3) .
C26 H26A 0.9700 .
C26 H26B 0.9700 .
C27 C28 1.21(2) .
C27 H27A 0.9700 .
C27 H27B 0.9700 .
C28 O2 1.60(2) .
C28 H28A 0.9700 .
C28 H28B 0.9700 .
Cl1 Co1 2.4095(14) .
Co1 H100 1.516(16) .
Co1 P1 2.1875(12) 7_575
Co1 P1 2.1875(12) .
Co1 Si1 2.2519(19) .
Co1 P3 2.2587(19) .
Co1 H100 1.516(16) .
O1 C23 1.325(10) 7_575
P3 C19 1.833(5) 7_575
Si1 C14 1.906(5) 7_575
